data_7244973
loop_
_publ_author_name
'Hawkins, Bryson A.'
'Du, Jonathan J.'
'Lai, Felcia'
'Stanton, Stephen A.'
'Williams, Peter A.'
'Groundwater, Paul W.'
'Platts, James A.'
'Overgaard, Jacob'
'Hibbs, David E.'

_publ_section_title
;
 An experimental and theoretical charge density study of theophylline and
 malonic acid cocrystallization
;
_journal_issue 25
_journal_name_full 'RSC Advances'
_journal_page_first 15670
_journal_page_last 15684
_journal_paper_doi 10.1039/D1RA08389A
_journal_volume 12
_journal_year 2022
_chemical_formula_moiety 'C3 H4 O4'
_chemical_formula_sum 'C3 H4 O4'
_chemical_formula_weight 103.98
_space_group_crystal_system triclinic
_space_group_IT_number 2
_space_group_name_Hall '-P 1'
_space_group_name_H-M_alt 'P -1'
_atom_sites_solution_hydrogens difmap
_atom_sites_solution_primary dual
_audit_creation_date 2021-11-03
_audit_creation_method
;
Olex2 1.3
(compiled 2020.11.12 svn.r5f609507 for OlexSys, GUI svn.r6408)
;
_audit_update_record
;
2021-11-03 deposited with the CCDC.	2022-02-16 downloaded from the CCDC.
;
_cell_angle_alpha 108.1080(10)
_cell_angle_beta 101.2440(10)
_cell_angle_gamma 95.2650(10)
_cell_formula_units_Z 2
_cell_length_a 5.15560(10)
_cell_length_b 5.32510(10)
_cell_length_c 8.19420(10)
_cell_measurement_reflns_used 53972
_cell_measurement_temperature 149.9(5)
_cell_measurement_theta_max 65.4590
_cell_measurement_theta_min 4.0460
_cell_volume 206.898(6)
_computing_cell_refinement 'CrysAlisPro 1.171.41.118a (Rigaku OD, 2021)'
_computing_data_collection 'CrysAlisPro 1.171.41.118a (Rigaku OD, 2021)'
_computing_data_reduction 'CrysAlisPro 1.171.41.118a (Rigaku OD, 2021)'
_computing_molecular_graphics 'Olex2 1.3 (Dolomanov et al., 2009)'
_computing_publication_material 'Olex2 1.3 (Dolomanov et al., 2009)'
_computing_structure_refinement 'SHELXL 2017/1 (Sheldrick, 2015)'
_computing_structure_solution 'SHELXT  (Sheldrick, 2015)'
_diffrn_ambient_environment N~2~
_diffrn_ambient_temperature 149.9(5)
_diffrn_detector 'CCD plate'
_diffrn_detector_area_resol_mean 5.2474
_diffrn_detector_type Atlas
_diffrn_measured_fraction_theta_full 0.999
_diffrn_measured_fraction_theta_max 0.999
_diffrn_measurement_details
;
List of Runs (angles in degrees, time in seconds):

  # Type    Start    End  Width  t~exp~   \w     \q     \k     \f   Frames
#--------------------------------------------------------------------------
  1  \w   -118.00  -9.00   1.00    5.93    --  -41.57 -77.00 150.00  109
  2  \w   -118.00  -9.00   1.00    5.93    --  -41.57 -77.00  60.00  109
  3  \w   -118.00  -9.00   1.00    5.93    --  -41.57 -77.00-120.00  109
  4  \w   -118.00  -9.00   1.00    5.93    --  -41.57 -77.00 -30.00  109
  5  \w    -31.00  70.00   1.00    5.93    --   41.57 -57.00-180.00  101
  6  \w     13.00 114.00   1.00    5.93    --   41.57  57.00-150.00  101
  7  \w     13.00 114.00   1.00    5.93    --   41.57  57.00 -30.00  101
  8  \w     13.00 114.00   1.00    5.93    --   41.57  57.00 120.00  101
  9  \w    -35.00  74.00   1.00    5.93    --   41.57 -77.00  30.00  109
 10  \w     62.00 158.00   1.00   35.00    --   90.50  59.00  29.18   96
 11  \w     64.00 158.00   1.00   35.00    --   90.50  50.00-169.21   94
 12  \w     62.00 158.00   1.00   35.00    --   90.50  57.00 -91.18   96
 13  \w     62.00 158.00   1.00   35.00    --   90.50  60.00 -20.94   96
 14  \w     62.00 158.00   1.00   35.00    --   90.50  60.00 136.33   96
 15  \w     63.00 158.00   1.00   35.00    --   90.50  56.00  58.10   95
 16  \w     13.00 124.00   1.00   35.00    --   90.50 -80.00 -78.01  111
 17  \w     62.00 158.00   1.00   35.00    --   90.50  57.00 115.81   96
 18  \w     13.00 124.00   1.00   35.00    --   90.50 -80.00 165.81  111
 19  \w     13.00 123.00   1.00   35.00    --   90.50 -79.00  11.62  110
 20  \w     63.00 158.00   1.00   35.00    --   90.50  56.00 -37.04   95
 21  \w     13.00 123.00   1.00   35.00    --   90.50 -79.00  93.92  110
 22  \w     62.00 158.00   1.00   35.00    --   90.50  57.00 151.35   96
 23  \w     62.00 158.00   1.00   35.00    --   90.50  60.00  91.21   96
 24  \w     62.00 158.00   1.00   35.00    --   90.50  57.00 -50.85   96
 25  \w     63.00 158.00   1.00   35.00    --   90.50  56.00 -75.71   95
 26  \w     64.00 158.00   1.00   35.00    --   90.50  47.00  18.20   94
 27  \w     65.00 158.00   1.00   35.00    --   90.50  45.00-150.00   93
 28  \w     17.00  77.00   1.00   35.00    --   90.50 -45.00 -90.00   60
 29  \w     17.00  77.00   1.00   35.00    --   90.50 -45.00-180.00   60
 30  \w     65.00 158.00   1.00   35.00    --   90.50  45.00-120.00   93
 31  \w     62.00 158.00   1.00   35.00    --   90.50  57.00-119.31   96
 32  \w     17.00  77.00   1.00   35.00    --   90.50 -45.00   0.00   60
 33  \w     62.00 158.00   1.00   35.00    --   90.50  58.00  81.17   96
 34  \w   -114.00 -13.00   1.00    5.93    --  -41.57 -57.00   0.00  101
 35  \w   -118.00  -9.00   1.00    5.93    --  -41.57 -77.00   0.00  109
 36  \w   -114.00 -13.00   1.00    5.93    --  -41.57 -57.00-180.00  101
 37  \w   -118.00  -9.00   1.00    5.93    --  -41.57 -77.00 120.00  109
 38  \w   -114.00 -13.00   1.00    5.93    --  -41.57 -57.00-120.00  101
 39  \w   -115.00 -16.00   1.00    5.93    --  -41.57 -41.00  65.86   99
 40  \w    -35.00  74.00   1.00    5.93    --   41.57 -77.00 -60.00  109
 41  \w    -35.00  74.00   1.00    5.93    --   41.57 -77.00-120.00  109
 42  \w    -31.00  70.00   1.00    5.93    --   41.57 -57.00-150.00  101
 43  \w    -35.00  74.00   1.00    5.93    --   41.57 -77.00 -90.00  109
 44  \w    -35.00  74.00   1.00    5.93    --   41.57 -77.00-150.00  109
 45  \w    -35.00  74.00   1.00    5.93    --   41.57 -77.00-180.00  109
 46  \w     17.00  77.00   1.00   35.00    --   90.50 -45.00  60.00   60
 47  \w     13.00 123.00   1.00   35.00    --   90.50 -79.00  93.92  110
 48  \w     63.00 158.00   1.00   35.00    --   90.50  56.00-104.06   95
 49  \w     65.00 158.00   1.00   35.00    --   90.50  45.00-180.00   93
 50  \w     14.00 123.00   1.00   35.00    --   90.50 -77.00 -60.00  109
 51  \w     63.00 158.00   1.00   35.00    --   90.50  52.00 -26.01   95
 52  \w     13.00 124.00   1.00   35.00    --   90.50 -80.00  39.67  111
 53  \w     62.00 158.00   1.00   35.00    --   90.50  59.00 101.61   96
 54  \w     65.00 158.00   1.00   35.00    --   90.50  45.00  90.00   93
 55  \w     65.00 158.00   1.00   35.00    --   90.50  45.00 150.00   93
 56  \w     13.00 123.00   1.00   35.00    --   90.50 -79.00 122.30  110
 57  \w     14.00 123.00   1.00   35.00    --   90.50 -77.00  30.00  109
 58  \w     13.00 124.00   1.00   35.00    --   90.50 -80.00 -78.01  111
 59  \w     13.00 124.00   1.00   35.00    --   90.50 -80.00 165.81  111
 60  \w     14.00 123.00   1.00   35.00    --   90.50 -77.00-120.00  109
 61  \w     13.00 123.00   1.00   35.00    --   90.50 -79.00 134.50  110
 62  \w     13.00 123.00   1.00   35.00    --   90.50 -79.00  11.62  110
 63  \w     14.00 123.00   1.00   35.00    --   90.50 -77.00-180.00  109
 64  \w     14.00 123.00   1.00   35.00    --   90.50 -77.00   0.00  109
 65  \w     14.00 123.00   1.00   35.00    --   90.50 -77.00 -30.00  109
 66  \w     65.00 158.00   1.00   35.00    --   90.50  45.00  30.00   93
 67  \w     14.00 123.00   1.00   35.00    --   90.50 -77.00 -90.00  109
 68  \w     14.00 123.00   1.00   35.00    --   90.50 -77.00-150.00  109
 69  \w     63.00 158.00   1.00   35.00    --   90.50  53.00  54.77   95
 70  \w   -118.00  -9.00   1.00    5.93    --  -41.57 -77.00-180.00  109
 71  \w   -118.00  -9.00   1.00    5.93    --  -41.57 -77.00-150.00  109
 72  \w   -118.00  -9.00   1.00    5.93    --  -41.57 -77.00-120.00  109
 73  \w    -35.00  74.00   1.00    5.93    --   41.57 -77.00  30.00  109
 74  \w    -35.00  74.00   1.00    5.93    --   41.57 -77.00 120.00  109
 75  \w    -35.00  74.00   1.00    5.93    --   41.57 -77.00 150.00  109
 76  \w    -35.00  74.00   1.00    5.93    --   41.57 -77.00  90.00  109
 77  \w    -35.00  74.00   1.00    5.93    --   41.57 -77.00  60.00  109
 78  \w    -35.00  74.00   1.00    5.93    --   41.57 -77.00   0.00  109
 79  \w    -35.00  74.00   1.00    5.93    --   41.57 -77.00 -30.00  109
;
_diffrn_measurement_device 'four-circle diffractometer'
_diffrn_measurement_device_type 'SuperNova, Dual, Cu at home/near, Atlas'
_diffrn_measurement_method '\w scans'
_diffrn_orient_matrix_type 'CrysAlisPro convention (1999,Acta A55,543-557)'
_diffrn_orient_matrix_UB_11 0.0815093000
_diffrn_orient_matrix_UB_12 0.0650888000
_diffrn_orient_matrix_UB_13 0.0864512000
_diffrn_orient_matrix_UB_21 -0.1162741000
_diffrn_orient_matrix_UB_22 0.0093654000
_diffrn_orient_matrix_UB_23 0.0342670000
_diffrn_orient_matrix_UB_31 0.0072683000
_diffrn_orient_matrix_UB_32 -0.1259137000
_diffrn_orient_matrix_UB_33 0.0116535000
_diffrn_radiation_monochromator mirror
_diffrn_radiation_probe x-ray
_diffrn_radiation_type 'Mo K\a'
_diffrn_radiation_wavelength 0.71073
_diffrn_reflns_av_R_equivalents 0.026
_diffrn_reflns_av_unetI/netI 0.0256
_diffrn_reflns_Laue_measured_fraction_full 0.999
_diffrn_reflns_Laue_measured_fraction_max 0.999
_diffrn_reflns_number 3476
_diffrn_reflns_point_group_measured_fraction_full 0.999
_diffrn_reflns_point_group_measured_fraction_max 0.999
_diffrn_reflns_theta_full 25.242
_diffrn_reflns_theta_max 45.294
_diffrn_reflns_theta_min 4.063
_diffrn_source 'micro-focus sealed X-ray tube'
_diffrn_source_type 'SuperNova (Mo) X-ray Source'
_diffrn_standards_number 0
_exptl_absorpt_coefficient_mu 0.161
_exptl_absorpt_correction_T_max 1.000
_exptl_absorpt_correction_T_min 0.213
_exptl_absorpt_correction_type gaussian
_exptl_absorpt_process_details
;
CrysAlisPro 1.171.41.118a (Rigaku Oxford Diffraction, 2021)
Numerical absorption correction based on gaussian integration over
a multifaceted crystal model
Empirical absorption correction using spherical harmonics,
implemented in SCALE3 ABSPACK scaling algorithm.
;
_exptl_crystal_colour 'clear light colourless'
_exptl_crystal_colour_lustre clear
_exptl_crystal_colour_modifier light
_exptl_crystal_colour_primary colourless
_exptl_crystal_density_diffrn 1.669
_exptl_crystal_density_method 'not measured'
_exptl_crystal_description block
_exptl_crystal_F_000 108
_exptl_crystal_size_max 0.74
_exptl_crystal_size_mid 0.62
_exptl_crystal_size_min 0.36
_refine_diff_density_max 1.043
_refine_diff_density_min -0.772
_refine_diff_density_rms 0.071
_refine_ls_extinction_coef 0.35(4)
_refine_ls_extinction_expression Fc^*^=kFc[1+0.001xFc^2^\l^3^/sin(2\q)]^-1/4^
_refine_ls_extinction_method 'SHELXL-2017/1 (Sheldrick 2017)'
_refine_ls_goodness_of_fit_ref 1.053
_refine_ls_hydrogen_treatment refxyz
_refine_ls_matrix_type full
_refine_ls_number_parameters 77
_refine_ls_number_reflns 3476
_refine_ls_number_restraints 4
_refine_ls_restrained_S_all 1.058
_refine_ls_R_factor_all 0.0402
_refine_ls_R_factor_gt 0.0388
_refine_ls_shift/su_max 0.001
_refine_ls_shift/su_mean 0.000
_refine_ls_structure_factor_coef Fsqd
_refine_ls_weighting_details 'w=1/[\s^2^(Fo^2^)+(0.0553P)^2^+0.0378P] where P=(Fo^2^+2Fc^2^)/3'
_refine_ls_weighting_scheme calc
_refine_ls_wR_factor_gt 0.1132
_refine_ls_wR_factor_ref 0.1143
_reflns_Friedel_coverage 0.000
_reflns_number_gt 3302
_reflns_number_total 3476
_reflns_threshold_expression 'I > 2\s(I)'
_cod_data_source_file d1ra08389a2.cif
_cod_data_source_block 16jd001
_cod_database_code 7244973
_shelx_shelxl_version_number 2017/1
_chemical_oxdiff_formula C3H4O4
_chemical_oxdiff_usercomment 'Malonic Acid'
_shelx_space_group_comment
;
The symmetry employed for this shelxl refinement is uniquely defined
by the following loop, which should always be used as a source of
symmetry information in preference to the above space-group names.
They are only intended as comments.
;
_shelx_estimated_absorpt_t_max 0.944
_shelx_estimated_absorpt_t_min 0.890
_reflns_odcompleteness_completeness 99.91
_reflns_odcompleteness_iscentric 1
_reflns_odcompleteness_theta 45.18
_olex2_refinement_description
;
1. Fixed Uiso
 At 1.2 times of:
  All C(H,H) groups
 At 1.5 times of:
  All O(H) groups
2. Restrained distances
 O01-H01
 1.015 with sigma of 0.02
 O04-H04
 1.015 with sigma of 0.02
 H02A-C02
 1.098 with sigma of 0.002
 H02B-C02
 1.098 with sigma of 0.002
;
_ins_header
;
TITL 16JD001 in P-1 
REM P-1 (#2 in standard setting)
CELL 0.71073   5.155569   5.325063   8.194224 108.1076 101.2440  95.2653
ZERR    2.00   0.000064   0.000070   0.000098   0.0011   0.0010   0.0010
LATT  1
SFAC C H O
UNIT 6.00 8.00 8.00
REM  CrysAlisPro recorded range (K): Min=149.6; max=150.3; aver:149.9
TEMP -123
SIZE 0.36 0.62 0.74
TREF
HKLF 4
END
;
_olex2_exptl_crystal_mounting_method Paratone-N
_olex2_submission_original_sample_id 'THEO AN II'
_olex2_submission_special_instructions 'No special instructions were received'
_oxdiff_exptl_absorpt_empirical_details
;
Empirical correction (ABSPACK) includes:
- Absorption correction using spherical harmonics
- Frame scaling
- Detector area scaling
;
_oxdiff_exptl_absorpt_empirical_full_max 1.360
_oxdiff_exptl_absorpt_empirical_full_min 0.772

loop_
_space_group_symop_operation_xyz
'x, y, z'
'-x, -y, -z'

loop_
_atom_site_label
_atom_site_type_symbol
_atom_site_fract_x
_atom_site_fract_y
_atom_site_fract_z
_atom_site_U_iso_or_equiv
_atom_site_adp_type
_atom_site_occupancy
_atom_site_site_symmetry_order
_atom_site_calc_flag
_atom_site_refinement_flags_posn
_atom_site_refinement_flags_adp
_atom_site_refinement_flags_occupancy
_atom_site_disorder_assembly
_atom_site_disorder_group
O03 O 0.45613(7) 0.30754(7) 0.12485(5) 0.01670(7) Uani 1 1 d . . . . .
O04 O 0.83266(8) 0.17720(7) 0.05224(6) 0.02011(8) Uani 1 1 d D . . . .
H04 H 0.716(3) 0.018(2) -0.0215(17) 0.030 Uiso 1 1 d D U . . .
O01 O 0.73213(11) 0.75643(11) 0.51937(6) 0.02757(10) Uani 1 1 d D . . . .
H01 H 0.619(3) 0.857(3) 0.5770(19) 0.041 Uiso 1 1 d D U . . .
O02 O 0.58400(12) 0.93690(10) 0.31401(7) 0.02803(11) Uani 1 1 d . . . . .
C01 C 0.71638(9) 0.78549(8) 0.36505(6) 0.01480(7) Uani 1 1 d . . . . .
C03 C 0.69806(8) 0.34853(8) 0.13654(5) 0.01323(7) Uani 1 1 d . . . . .
C02 C 0.87358(9) 0.61042(9) 0.25320(6) 0.01630(7) Uani 1 1 d D . . . .
H02A H 1.0440(15) 0.565(2) 0.3359(13) 0.020 Uiso 1 1 d D U . . .
H02B H 0.936(2) 0.711(2) 0.1659(12) 0.020 Uiso 1 1 d D U . . .

loop_
_atom_site_aniso_label
_atom_site_aniso_U_11
_atom_site_aniso_U_22
_atom_site_aniso_U_33
_atom_site_aniso_U_23
_atom_site_aniso_U_13
_atom_site_aniso_U_12
O03 0.01312(11) 0.01395(12) 0.02188(14) 0.00283(10) 0.00633(10) 0.00312(9)
O04 0.01635(13) 0.01407(12) 0.02622(17) -0.00156(11) 0.00972(11) 0.00373(9)
O01 0.0372(2) 0.0357(2) 0.01730(15) 0.01128(15) 0.01156(15) 0.02356(19)
O02 0.0436(3) 0.0285(2) 0.02510(18) 0.01509(16) 0.01966(18) 0.02428(19)
C01 0.01628(14) 0.01208(13) 0.01486(14) 0.00195(10) 0.00476(11) 0.00325(10)
C03 0.01359(13) 0.01154(12) 0.01478(13) 0.00293(10) 0.00561(10) 0.00367(9)
C02 0.01427(14) 0.01359(14) 0.01845(15) 0.00064(11) 0.00572(11) 0.00240(10)

loop_
_atom_type_symbol
_atom_type_description
_atom_type_scat_dispersion_real
_atom_type_scat_dispersion_imag
_atom_type_scat_source
C C 0.0033 0.0016 'International Tables Vol C Tables 4.2.6.8 and 6.1.1.4'
H H 0.0000 0.0000 'International Tables Vol C Tables 4.2.6.8 and 6.1.1.4'
O O 0.0106 0.0060 'International Tables Vol C Tables 4.2.6.8 and 6.1.1.4'

loop_
_exptl_crystal_face_index_h
_exptl_crystal_face_index_k
_exptl_crystal_face_index_l
_exptl_crystal_face_perp_dist
5 -1 -9 0.2612
6 1 1 0.1895
-1 7 1 0.3003
-7 -2 3 0.2297
5 -6 3 0.3016
-5 5 5 0.3164
7 1 -2 0.2076
4 -7 0 0.3308
7 0 -1 0.1955
1 -5 10 0.3025
-6 -1 -2 0.1723
-1 7 -5 0.3426
3 -5 9 0.2875
-7 0 5 0.2082
-1 -2 11 0.2913
1 -1 -11 0.2607
-3 -2 -7 0.2154
-6 0 7 0.2377
-6 -1 8 0.2344
6 0 -8 0.2431
1 -7 5 0.3884
1 -1 10 0.2807
-1 -2 -9 0.2312
-5 3 -7 0.3095
-6 -2 -1 0.1797
-2 -3 11 0.2939
6 -2 3 0.2151
0 7 1 0.2881
4 5 1 0.2629
-2 7 -5 0.3444
5 -4 7 0.2639
2 6 1 0.2781
-1 -1 -9 0.2442
7 0 -4 0.2132
-7 0 1 0.1836
-5 -2 -4 0.1977

loop_
_geom_angle_atom_site_label_1
_geom_angle_atom_site_label_2
_geom_angle_atom_site_label_3
_geom_angle
_geom_angle_site_symmetry_1
_geom_angle_site_symmetry_3
_geom_angle_publ_flag
C03 O04 H04 110.2(8) . . ?
C01 O01 H01 109.5(10) . . ?
O01 C01 C02 113.76(4) . . ?
O02 C01 O01 123.71(4) . . ?
O02 C01 C02 122.52(4) . . ?
O03 C03 O04 125.10(4) . . ?
O03 C03 C02 122.37(4) . . ?
O04 C03 C02 112.52(4) . . ?
C01 C02 C03 110.20(3) . . ?
C01 C02 H02A 110.9(6) . . ?
C01 C02 H02B 108.3(6) . . ?
C03 C02 H02A 107.9(6) . . ?
C03 C02 H02B 107.1(6) . . ?
H02A C02 H02B 112.4(9) . . ?

loop_
_geom_bond_atom_site_label_1
_geom_bond_atom_site_label_2
_geom_bond_distance
_geom_bond_site_symmetry_2
_geom_bond_publ_flag
O03 C03 1.2259(5) . ?
O04 H04 0.945(11) . ?
O04 C03 1.3048(5) . ?
O01 H01 0.924(13) . ?
O01 C01 1.3090(6) . ?
O02 C01 1.2207(6) . ?
C01 C02 1.5044(6) . ?
C03 C02 1.5099(6) . ?
C02 H02A 1.095(2) . ?
C02 H02B 1.095(2) . ?

loop_
_geom_torsion_atom_site_label_1
_geom_torsion_atom_site_label_2
_geom_torsion_atom_site_label_3
_geom_torsion_atom_site_label_4
_geom_torsion
_geom_torsion_site_symmetry_1
_geom_torsion_site_symmetry_2
_geom_torsion_site_symmetry_3
_geom_torsion_site_symmetry_4
_geom_torsion_publ_flag
O03 C03 C02 C01 7.70(6) . . . . ?
O04 C03 C02 C01 -172.41(4) . . . . ?
O01 C01 C02 C03 91.81(5) . . . . ?
O02 C01 C02 C03 -87.17(6) . . . . ?

loop_
_exptl_oxdiff_crystal_face_indexfrac_h
_exptl_oxdiff_crystal_face_indexfrac_k
_exptl_oxdiff_crystal_face_indexfrac_l
_exptl_oxdiff_crystal_face_x
_exptl_oxdiff_crystal_face_y
_exptl_oxdiff_crystal_face_z
5.0333 -1.0139 -8.9455 -0.4291 -0.9013 0.0600
6.3977 1.2506 1.3854 0.7226 -0.6847 -0.0948
-1.2095 6.8869 1.0759 0.4427 0.2420 -0.8634
-6.6273 -2.3838 2.7413 -0.4584 0.8422 0.2839
4.9139 -5.8221 3.0451 0.2848 -0.5215 0.8043
-4.6216 4.5838 5.0454 0.3578 0.7532 -0.5520
7.0473 0.9768 -1.8770 0.4757 -0.8746 -0.0936
4.0324 -6.5065 0.3242 -0.0668 -0.5187 0.8523
7.1916 -0.1515 -1.1489 0.4770 -0.8770 0.0580
1.4971 -4.6260 10.0730 0.6918 0.1278 0.7107
-6.4485 -0.9682 -1.5729 -0.7246 0.6868 0.0567
-0.8792 7.4410 -4.8606 -0.0075 0.0054 -1.0000
2.9822 -4.6717 8.7604 0.6963 -0.0903 0.7120
-7.0983 -0.0546 4.6184 -0.1829 0.9831 0.0091
-0.6626 -1.5067 11.3925 0.8328 0.4533 0.3177
0.9535 -0.7400 -10.5010 -0.8783 -0.4776 -0.0223
-3.2123 -2.2343 -6.5684 -0.9751 0.1275 0.1814
-6.3678 0.3734 7.2250 0.1299 0.9915 -0.0091
-6.1497 -0.8813 7.9428 0.1280 0.9790 0.1588
6.3019 0.1294 -7.5381 -0.1296 -0.9899 -0.0583
0.8268 -7.4383 4.9225 0.0088 0.0029 1.0000
1.4443 -0.7947 10.3028 0.9567 0.1777 0.2306
-1.1358 -2.1371 -8.5429 -0.9702 -0.1807 0.1613
-4.8852 3.2354 -6.7385 -0.7702 0.3674 -0.5214
-6.2809 -1.7637 -1.0333 -0.7161 0.6784 0.1644
-2.4485 -2.6084 11.3996 0.6162 0.6509 0.4435
6.4565 -1.6821 3.2016 0.6936 -0.6568 0.2960
-0.0425 6.8556 0.7862 0.5107 0.0961 -0.8544
3.7757 4.9291 1.2502 0.7367 -0.3500 -0.5786
-1.6312 7.3659 -4.6498 -0.0555 0.0993 -0.9935
4.6023 -4.0369 6.8751 0.7067 -0.3373 0.6219
1.5884 6.2469 1.2482 0.6440 -0.0834 -0.7605
-1.2944 -0.8815 -9.4876 -0.9831 -0.1829 -0.0090
7.1223 -0.1744 -4.4686 0.1829 -0.9829 0.0217
-7.1482 -0.3485 1.4762 -0.4777 0.8785 0.0091
-4.9496 -2.2225 -3.8971 -0.8850 0.4212 0.1985
